data_7108696
loop_
_publ_author_name
'Lei Zhang'
'Bartosz Marzec'
'Rodolphe Clerac'
'Yanhui Chen'
'Hongzhou Zhang'
'Wolfgang Schmitt'

_publ_section_title
;
 Supramolecular approaches to metal-organic gels using
 &#x0091;Chevrel-type&#x0092; coordination clusters as building units
;
_journal_name_full Chem.Commun.
_journal_page_first 66
_journal_paper_doi 10.1039/c2cc35486a
_journal_volume 49
_journal_year 2013
_chemical_formula_sum 'C36 H96 Cl2 Mn6 N0 O32 P8'
_chemical_formula_weight 1689.43
_chemical_name_systematic
;
?
;
_space_group_IT_number 87
_symmetry_cell_setting tetragonal
_symmetry_space_group_name_Hall '-I 4'
_symmetry_space_group_name_H-M 'I 4/m'
_atom_sites_solution_hydrogens geom
_atom_sites_solution_primary direct
_atom_sites_solution_secondary difmap
_audit_creation_method SHELXL-97
_cell_angle_alpha 90.00
_cell_angle_beta 90.00
_cell_angle_gamma 90.00
_cell_formula_units_Z 2
_cell_length_a 14.133(2)
_cell_length_b 14.133(2)
_cell_length_c 21.552(4)
_cell_measurement_reflns_used 3011
_cell_measurement_temperature 150(2)
_cell_measurement_theta_max 27.34
_cell_measurement_theta_min 2.13
_cell_volume 4304.8(12)
_computing_cell_refinement 'SMART (Bruker, 1997)'
_computing_data_collection 'SMART (Bruker, 1997)'
_computing_data_reduction 'SAINT (Bruker, 1997)'
_computing_molecular_graphics 'DIAMOND (Brandenburg, 1999)'
_computing_publication_material 'SHELXL-97 (Sheldrick, 1997)'
_computing_structure_refinement 'SHELXL-97 (Sheldrick, 1997)'
_computing_structure_solution 'SHELXS-97 (Sheldrick, 1990)'
_diffrn_ambient_temperature 150(2)
_diffrn_measured_fraction_theta_full 0.993
_diffrn_measured_fraction_theta_max 0.993
_diffrn_measurement_device_type 'Bruker APEX CCD'
_diffrn_measurement_method w-scan
_diffrn_radiation_monochromator graphite
_diffrn_radiation_source 'fine-focus sealed tube'
_diffrn_radiation_type MoK\a
_diffrn_radiation_wavelength 0.71073
_diffrn_reflns_av_R_equivalents 0.0279
_diffrn_reflns_av_sigmaI/netI 0.0224
_diffrn_reflns_limit_h_max 13
_diffrn_reflns_limit_h_min -16
_diffrn_reflns_limit_k_max 16
_diffrn_reflns_limit_k_min -11
_diffrn_reflns_limit_l_max 22
_diffrn_reflns_limit_l_min -25
_diffrn_reflns_number 9924
_diffrn_reflns_theta_full 24.98
_diffrn_reflns_theta_max 24.98
_diffrn_reflns_theta_min 1.72
_exptl_absorpt_coefficient_mu 1.128
_exptl_absorpt_correction_T_max 0.893
_exptl_absorpt_correction_T_min 0.850
_exptl_absorpt_correction_type multi-scan
_exptl_absorpt_process_details '(SADABS; Bruker, 1997)'
_exptl_crystal_colour red
_exptl_crystal_density_diffrn 1.303
_exptl_crystal_density_method 'not measured'
_exptl_crystal_description block
_exptl_crystal_F_000 1744
_exptl_crystal_size_max 0.16
_exptl_crystal_size_mid 0.12
_exptl_crystal_size_min 0.10
_refine_diff_density_max 1.726
_refine_diff_density_min -0.717
_refine_diff_density_rms 0.168
_refine_ls_extinction_method none
_refine_ls_goodness_of_fit_ref 1.036
_refine_ls_hydrogen_treatment constr
_refine_ls_matrix_type full
_refine_ls_number_parameters 107
_refine_ls_number_reflns 1959
_refine_ls_number_restraints 0
_refine_ls_restrained_S_all 1.036
_refine_ls_R_factor_all 0.0661
_refine_ls_R_factor_gt 0.0631
_refine_ls_shift/su_max 0.002
_refine_ls_shift/su_mean 0.000
_refine_ls_structure_factor_coef Fsqd
_refine_ls_weighting_details 'calc w=1/[\s^2^(Fo^2^)+(0.1124P)^2^+35.7480P] where P=(Fo^2^+2Fc^2^)/3'
_refine_ls_weighting_scheme calc
_refine_ls_wR_factor_gt 0.1816
_refine_ls_wR_factor_ref 0.1850
_reflns_number_gt 1828
_reflns_number_total 1959
_reflns_threshold_expression >2sigma(I)
_cod_data_source_file c2cc35486a.txt
_cod_data_source_block a3
_cod_database_code 7108696

loop_
_symmetry_equiv_pos_as_xyz
'x, y, z'
'-y, x, z'
'-x, -y, z'
'y, -x, z'
'x+1/2, y+1/2, z+1/2'
'-y+1/2, x+1/2, z+1/2'
'-x+1/2, -y+1/2, z+1/2'
'y+1/2, -x+1/2, z+1/2'
'-x, -y, -z'
'y, -x, -z'
'x, y, -z'
'-y, x, -z'
'-x+1/2, -y+1/2, -z+1/2'
'y+1/2, -x+1/2, -z+1/2'
'x+1/2, y+1/2, -z+1/2'
'-y+1/2, x+1/2, -z+1/2'

loop_
_atom_site_label
_atom_site_type_symbol
_atom_site_fract_x
_atom_site_fract_y
_atom_site_fract_z
_atom_site_U_iso_or_equiv
_atom_site_adp_type
_atom_site_occupancy
_atom_site_symmetry_multiplicity
_atom_site_calc_flag
_atom_site_refinement_flags
Mn1 Mn 0.0000 0.0000 0.14367(6) 0.0217(4) Uani 1 4 d S
Mn2 Mn 0.11288(6) 0.18858(6) 0.0000 0.0200(3) Uani 1 2 d S
P1 P 0.20856(7) 0.05165(8) 0.09950(5) 0.0219(3) Uani 1 1 d .
O1 O 0.1901(3) 0.1374(3) 0.0607(2) 0.0676(16) Uani 1 1 d .
O2 O 0.1276(3) 0.0292(4) 0.14189(17) 0.0715(17) Uani 1 1 d .
O4 O 0.0000 0.0000 0.2451(3) 0.0429(17) Uani 1 4 d S
O5 O 0.1970(4) 0.3183(3) 0.0000 0.0367(11) Uani 1 2 d S
O3 O 0.2359(3) -0.0317(3) 0.0606(2) 0.0668(15) Uani 1 1 d .
C2 C 0.3937(4) 0.1034(5) 0.1082(3) 0.0567(17) Uani 1 1 d .
H2A H 0.4470 0.1183 0.1341 0.085 Uiso 1 1 calc R
H2B H 0.3790 0.1569 0.0825 0.085 Uiso 1 1 calc R
H2C H 0.4089 0.0500 0.0825 0.085 Uiso 1 1 calc R
C1 C 0.3092(3) 0.0798(3) 0.1485(2) 0.0300(10) Uani 1 1 d .
C3 C 0.3326(5) -0.0059(5) 0.1890(3) 0.0593(18) Uani 1 1 d .
H3A H 0.3859 0.0086 0.2149 0.089 Uiso 1 1 calc R
H3B H 0.3477 -0.0590 0.1630 0.089 Uiso 1 1 calc R
H3C H 0.2790 -0.0211 0.2144 0.089 Uiso 1 1 calc R
C4 C 0.2828(5) 0.1641(5) 0.1889(3) 0.064(2) Uani 1 1 d .
H4B H 0.3352 0.1802 0.2152 0.096 Uiso 1 1 calc R
H4C H 0.2291 0.1481 0.2141 0.096 Uiso 1 1 calc R
H4D H 0.2674 0.2172 0.1630 0.096 Uiso 1 1 calc R
Cl1 Cl 0.0000 0.0000 0.0000 0.0274(6) Uani 1 8 d S
O1W O 0.0000 0.0000 0.4717(8) 0.129(6) Uani 1 4 d S
C5 C 0.1514(10) 0.4097(7) 0.0000 0.104(5) Uani 1 2 d S
H5A H 0.1985 0.4587 0.0000 0.156 Uiso 1 2 d SR
H5B H 0.1126 0.4156 -0.0364 0.156 Uiso 0.50 1 d PR
Cl2 Cl 0.1572(16) 0.1256(16) 0.4205(11) 0.098(5) Uiso 0.13 1 d P

loop_
_atom_site_aniso_label
_atom_site_aniso_U_11
_atom_site_aniso_U_22
_atom_site_aniso_U_33
_atom_site_aniso_U_23
_atom_site_aniso_U_13
_atom_site_aniso_U_12
Mn1 0.0240(5) 0.0240(5) 0.0173(6) 0.000 0.000 0.000
Mn2 0.0206(5) 0.0212(5) 0.0183(5) 0.000 0.000 0.0008(3)
P1 0.0219(6) 0.0243(6) 0.0197(6) -0.0008(4) -0.0039(4) -0.0008(4)
O1 0.072(3) 0.042(2) 0.089(3) 0.035(2) -0.063(3) -0.030(2)
O2 0.0313(19) 0.164(5) 0.0193(18) 0.004(2) -0.0030(15) -0.034(3)
O4 0.056(3) 0.056(3) 0.017(3) 0.000 0.000 0.000
O5 0.040(3) 0.023(2) 0.047(3) 0.000 0.000 -0.0041(19)
O3 0.038(2) 0.070(3) 0.093(3) -0.059(3) -0.037(2) 0.028(2)
C2 0.033(3) 0.080(5) 0.057(4) 0.004(3) -0.009(3) -0.017(3)
C1 0.028(2) 0.031(2) 0.031(2) -0.0009(19) -0.0118(19) -0.0018(18)
C3 0.059(4) 0.056(4) 0.063(4) 0.020(3) -0.036(3) -0.004(3)
C4 0.061(4) 0.066(4) 0.066(4) -0.038(3) -0.029(3) 0.008(3)
Cl1 0.0291(9) 0.0291(9) 0.0240(14) 0.000 0.000 0.000
O1W 0.134(8) 0.134(8) 0.121(13) 0.000 0.000 0.000
C5 0.084(8) 0.029(5) 0.200(17) 0.000 0.000 0.000(5)

loop_
_atom_type_symbol
_atom_type_description
_atom_type_scat_dispersion_real
_atom_type_scat_dispersion_imag
_atom_type_scat_source
C C 0.0033 0.0016 'International Tables Vol C Tables 4.2.6.8 and 6.1.1.4'
H H 0.0000 0.0000 'International Tables Vol C Tables 4.2.6.8 and 6.1.1.4'
Cl Cl 0.1484 0.1585 'International Tables Vol C Tables 4.2.6.8 and 6.1.1.4'
Mn Mn 0.3368 0.7283 'International Tables Vol C Tables 4.2.6.8 and 6.1.1.4'
N N 0.0061 0.0033 'International Tables Vol C Tables 4.2.6.8 and 6.1.1.4'
O O 0.0106 0.0060 'International Tables Vol C Tables 4.2.6.8 and 6.1.1.4'
P P 0.1023 0.0942 'International Tables Vol C Tables 4.2.6.8 and 6.1.1.4'

loop_
_geom_angle_atom_site_label_1
_geom_angle_atom_site_label_2
_geom_angle_atom_site_label_3
_geom_angle
_geom_angle_site_symmetry_1
_geom_angle_site_symmetry_3
O2 Mn1 O2 89.975(5) 3 4
O2 Mn1 O2 177.6(2) 3 .
O2 Mn1 O2 89.975(5) 4 .
O2 Mn1 O2 89.975(5) 3 2
O2 Mn1 O2 177.6(2) 4 2
O2 Mn1 O2 89.975(5) . 2
O2 Mn1 O4 91.19(12) 3 .
O2 Mn1 O4 91.19(12) 4 .
O2 Mn1 O4 91.19(12) . .
O2 Mn1 O4 91.19(12) 2 .
O1 Mn2 O1 89.9(4) . 11
O1 Mn2 O3 90.5(3) . 2
O1 Mn2 O3 177.63(17) 11 2
O1 Mn2 O3 177.63(17) . 12
O1 Mn2 O3 90.5(3) 11 12
O3 Mn2 O3 89.1(4) 2 12
O1 Mn2 O5 90.42(15) . .
O1 Mn2 O5 90.42(15) 11 .
O3 Mn2 O5 91.92(15) 2 .
O3 Mn2 O5 91.92(15) 12 .
O1 P1 O3 111.7(3) . .
O1 P1 O2 112.3(3) . .
O3 P1 O2 111.8(3) . .
O1 P1 C1 106.5(2) . .
O3 P1 C1 107.2(2) . .
O2 P1 C1 106.9(2) . .
P1 O1 Mn2 144.6(2) . .
P1 O2 Mn1 143.5(2) . .
C5 O5 Mn2 120.6(6) . .
P1 O3 Mn2 141.7(2) . 10
C1 C2 H2A 109.5 . .
C1 C2 H2B 109.5 . .
H2A C2 H2B 109.5 . .
C1 C2 H2C 109.5 . .
H2A C2 H2C 109.5 . .
H2B C2 H2C 109.5 . .
C2 C1 C4 110.4(5) . .
C2 C1 C3 109.4(5) . .
C4 C1 C3 110.2(5) . .
C2 C1 P1 109.5(4) . .
C4 C1 P1 108.2(4) . .
C3 C1 P1 109.2(3) . .
C1 C3 H3A 109.5 . .
C1 C3 H3B 109.5 . .
H3A C3 H3B 109.5 . .
C1 C3 H3C 109.5 . .
H3A C3 H3C 109.5 . .
H3B C3 H3C 109.5 . .
C1 C4 H4B 109.5 . .
C1 C4 H4C 109.5 . .
H4B C4 H4C 109.5 . .
C1 C4 H4D 109.5 . .
H4B C4 H4D 109.5 . .
H4C C4 H4D 109.5 . .
O5 C5 H5A 109.6 . .
O5 C5 H5B 109.4 . .
H5A C5 H5B 109.5 . .

loop_
_geom_bond_atom_site_label_1
_geom_bond_atom_site_label_2
_geom_bond_distance
_geom_bond_site_symmetry_2
Mn1 O2 1.850(4) 3
Mn1 O2 1.850(4) 4
Mn1 O2 1.850(4) .
Mn1 O2 1.850(4) 2
Mn1 O4 2.185(7) .
Mn2 O1 1.851(4) .
Mn2 O1 1.851(4) 11
Mn2 O3 1.863(4) 2
Mn2 O3 1.863(4) 12
Mn2 O5 2.185(5) .
P1 O1 1.495(4) .
P1 O3 1.496(4) .
P1 O2 1.498(4) .
P1 C1 1.815(4) .
O5 C5 1.443(11) .
O3 Mn2 1.863(4) 10
C2 C1 1.514(8) .
C2 H2A 0.9600 .
C2 H2B 0.9600 .
C2 H2C 0.9600 .
C1 C4 1.524(8) .
C1 C3 1.529(7) .
C3 H3A 0.9600 .
C3 H3B 0.9600 .
C3 H3C 0.9600 .
C4 H4B 0.9600 .
C4 H4C 0.9600 .
C4 H4D 0.9600 .
O1W O1W 1.22(3) 9_556
C5 H5A 0.9603 .
C5 H5B 0.9601 .

loop_
_geom_torsion_atom_site_label_1
_geom_torsion_atom_site_label_2
_geom_torsion_atom_site_label_3
_geom_torsion_atom_site_label_4
_geom_torsion
_geom_torsion_site_symmetry_1
_geom_torsion_site_symmetry_4
O3 P1 O1 Mn2 64.0(7) . .
O2 P1 O1 Mn2 -62.6(8) . .
C1 P1 O1 Mn2 -179.3(6) . .
O1 Mn2 O1 P1 -87.8(7) 11 .
O3 Mn2 O1 P1 89.9(7) 2 .
O3 Mn2 O1 P1 11(7) 12 .
O5 Mn2 O1 P1 -178.2(7) . .
O1 P1 O2 Mn1 59.0(7) . .
O3 P1 O2 Mn1 -67.5(7) . .
C1 P1 O2 Mn1 175.5(6) . .
O2 Mn1 O2 P1 3.5(7) 3 .
O2 Mn1 O2 P1 92.3(7) 4 .
O2 Mn1 O2 P1 -85.3(7) 2 .
O4 Mn1 O2 P1 -176.5(7) . .
O1 Mn2 O5 C5 -135.06(19) . .
O1 Mn2 O5 C5 135.06(19) 11 .
O3 Mn2 O5 C5 -44.6(2) 2 .
O3 Mn2 O5 C5 44.6(2) 12 .
O1 P1 O3 Mn2 -64.7(7) . 10
O2 P1 O3 Mn2 62.2(7) . 10
C1 P1 O3 Mn2 179.0(6) . 10
O1 P1 C1 C2 -59.6(5) . .
O3 P1 C1 C2 60.1(5) . .
O2 P1 C1 C2 -179.9(4) . .
O1 P1 C1 C4 60.8(5) . .
O3 P1 C1 C4 -179.5(5) . .
O2 P1 C1 C4 -59.5(5) . .
O1 P1 C1 C3 -179.3(5) . .
O3 P1 C1 C3 -59.6(5) . .
O2 P1 C1 C3 60.4(5) . .
